data_2217329
loop_
_publ_author_name
'Xian-Wen Li'
'Yang Qiu'

_publ_section_title Di-\m-thiocyanato-bis({2,4-dichloro-6-[2-(diethylamino)ethyliminomethyl]phenolato}copper(II))
_journal_coeditor_code SU2031
_journal_issue 1
_journal_name_full 'Acta Crystallographica Section E'
_journal_page_first m218
_journal_page_last m218
_journal_paper_doi 10.1107/S1600536807063325
_journal_volume 64
_journal_year 2008
_chemical_formula_iupac '[Cu2 (N C S)2 (C13 H17 Cl2 N2 O)2]'
_chemical_formula_sum 'C14 H17 Cl2 Cu N3 O S'
_chemical_formula_weight 409.81
_chemical_name_systematic
;
Di-\m-thiocyanato-bis({2,4-dichloro-6-[2-
(diethylamino)ethyliminomethyl]phenolato}copper(II))
;
_space_group_IT_number 14
_symmetry_cell_setting monoclinic
_symmetry_space_group_name_Hall '-P 2ybc'
_symmetry_space_group_name_H-M 'P 1 21/c 1'
_atom_sites_solution_hydrogens geom
_atom_sites_solution_primary direct
_atom_sites_solution_secondary difmap
_audit_creation_method SHELXL97
_cell_angle_alpha 90.00
_cell_angle_beta 90.491(4)
_cell_angle_gamma 90.00
_cell_formula_units_Z 4
_cell_length_a 8.632(2)
_cell_length_b 14.115(3)
_cell_length_c 14.002(3)
_cell_measurement_reflns_used 6502
_cell_measurement_temperature 293(2)
_cell_measurement_theta_max 27.7
_cell_measurement_theta_min 2.4
_cell_volume 1706.0(6)
_computing_cell_refinement 'SAINT (Bruker, 2001)'
_computing_data_collection 'SMART (Bruker, 2001)'
_computing_data_reduction 'SAINT (Bruker, 2001)'
_computing_molecular_graphics 'SHELXTL (Bruker, 2001)'
_computing_publication_material 'SHELXTL (Bruker, 2001)'
_computing_structure_refinement 'SHELXTL (Bruker, 2001)'
_computing_structure_solution 'SHELXTL (Sheldrick, 2001)'
_diffrn_ambient_temperature 293(2)
_diffrn_measured_fraction_theta_full 0.999
_diffrn_measured_fraction_theta_max 0.999
_diffrn_measurement_device_type 'Bruker SMART 1K CCD area-detector'
_diffrn_measurement_method '\w scans'
_diffrn_radiation_monochromator graphite
_diffrn_radiation_source 'fine-focus sealed tube'
_diffrn_radiation_type MoK\a
_diffrn_radiation_wavelength 0.71073
_diffrn_reflns_av_R_equivalents 0.0235
_diffrn_reflns_av_sigmaI/netI 0.0217
_diffrn_reflns_limit_h_max 10
_diffrn_reflns_limit_h_min -10
_diffrn_reflns_limit_k_max 17
_diffrn_reflns_limit_k_min -17
_diffrn_reflns_limit_l_max 17
_diffrn_reflns_limit_l_min -17
_diffrn_reflns_number 13451
_diffrn_reflns_theta_full 26.50
_diffrn_reflns_theta_max 26.50
_diffrn_reflns_theta_min 2.05
_diffrn_standards_decay_% 0
_diffrn_standards_number 0
_exptl_absorpt_coefficient_mu 1.719
_exptl_absorpt_correction_T_max 0.7705
_exptl_absorpt_correction_T_min 0.7249
_exptl_absorpt_correction_type multi-scan
_exptl_absorpt_process_details '(SADABS; Sheldrick, 2004)'
_exptl_crystal_colour blue
_exptl_crystal_density_diffrn 1.596
_exptl_crystal_density_method 'not measured'
_exptl_crystal_description block
_exptl_crystal_F_000 836
_exptl_crystal_size_max 0.20
_exptl_crystal_size_mid 0.17
_exptl_crystal_size_min 0.16
_refine_diff_density_max 1.342
_refine_diff_density_min -0.670
_refine_ls_extinction_method none
_refine_ls_goodness_of_fit_ref 1.059
_refine_ls_hydrogen_treatment constr
_refine_ls_matrix_type full
_refine_ls_number_parameters 201
_refine_ls_number_reflns 3516
_refine_ls_number_restraints 0
_refine_ls_restrained_S_all 1.059
_refine_ls_R_factor_all 0.0507
_refine_ls_R_factor_gt 0.0437
_refine_ls_shift/su_max 0.001
_refine_ls_shift/su_mean <0.001
_refine_ls_structure_factor_coef Fsqd
_refine_ls_weighting_details 'calc w=1/[\s^2^(Fo^2^)+(0.0580P)^2^+2.2599P] where P=(Fo^2^+2Fc^2^)/3'
_refine_ls_weighting_scheme calc
_refine_ls_wR_factor_gt 0.1122
_refine_ls_wR_factor_ref 0.1180
_reflns_number_gt 3046
_reflns_number_total 3516
_reflns_threshold_expression I>2\s(I)
_cod_data_source_file su2031.cif
_cod_data_source_block I
_cod_depositor_comments
;
The following automatic conversions were performed:
'_symmetry_cell_setting' value 'Monoclinic' changed to 'monoclinic'
according to '/home/saulius/struct/CIF-dictionaries/cif_core.dic'
dictionary named 'cif_core.dic' version 2.4.1 from 2010-06-29.

Automatic conversion script
Id: cif_fix_enum 1527 2010-12-29 10:47:43Z saulius 

The following automatic conversions were performed:

'_symmetry_cell_setting' value 'Monoclinic' changed to 'monoclinic'
according to /home/saulius/struct/CIF-dictionaries/cif_core.dic
dictionary named 'cif_core.dic' version 2.4.1 from 2010-06-29.

Automatic conversion script
Id: cif_fix_values 1715 2011-07-08 13:25:40Z adriana 
;
_cod_original_sg_symbol_H-M 'P 21/c'
_cod_database_code 2217329
_cod_database_fobs_code 2217329

loop_
_symmetry_equiv_pos_as_xyz
'x, y, z'
'-x, y+1/2, -z+1/2'
'-x, -y, -z'
'x, -y-1/2, z-1/2'

loop_
_atom_site_type_symbol
_atom_site_label
_atom_site_fract_x
_atom_site_fract_y
_atom_site_fract_z
_atom_site_U_iso_or_equiv
_atom_site_adp_type
_atom_site_calc_flag
_atom_site_refinement_flags
_atom_site_occupancy
Cu Cu1 0.13607(4) 0.16622(3) 0.06969(3) 0.03794(14) Uani d . 1
O O1 -0.0063(3) 0.22330(17) -0.01736(16) 0.0489(6) Uani d . 1
N N1 0.1165(3) 0.2683(2) 0.16144(18) 0.0410(6) Uani d . 1
N N2 0.3213(3) 0.1254(2) 0.1558(2) 0.0444(6) Uani d . 1
N N3 0.1658(4) 0.0673(2) -0.0253(2) 0.0477(7) Uani d . 1
Cl Cl1 -0.21684(12) 0.25400(7) -0.17482(6) 0.0585(3) Uani d . 1
Cl Cl2 -0.33491(14) 0.58481(8) -0.00046(9) 0.0716(3) Uani d . 1
S S1 0.10771(10) -0.05935(7) -0.17261(6) 0.0476(2) Uani d . 1
C C1 -0.0792(4) 0.3018(2) -0.0076(2) 0.0396(7) Uani d . 1
C C2 -0.0634(4) 0.3643(2) 0.0713(2) 0.0419(7) Uani d . 1
C C3 -0.1427(4) 0.4516(3) 0.0723(3) 0.0498(8) Uani d . 1
H H3 -0.1293 0.4927 0.1236 0.060 Uiso calc R 1
C C4 -0.2389(4) 0.4760(3) -0.0013(3) 0.0510(9) Uani d . 1
C C5 -0.2616(4) 0.4157(3) -0.0785(3) 0.0490(8) Uani d . 1
H H5 -0.3279 0.4327 -0.1283 0.059 Uiso calc R 1
C C6 -0.1850(4) 0.3311(2) -0.0802(2) 0.0435(7) Uani d . 1
C C7 0.0343(4) 0.3430(2) 0.1518(2) 0.0450(8) Uani d . 1
H H7 0.0382 0.3872 0.2010 0.054 Uiso calc R 1
C C8 0.2109(5) 0.2585(3) 0.2480(3) 0.0621(11) Uani d . 1
H H8A 0.2939 0.3048 0.2477 0.075 Uiso calc R 1
H H8B 0.1477 0.2698 0.3038 0.075 Uiso calc R 1
C C9 0.2742(7) 0.1654(3) 0.2521(3) 0.0741(14) Uani d . 1
H H9A 0.1983 0.1234 0.2803 0.089 Uiso calc R 1
H H9B 0.3644 0.1662 0.2939 0.089 Uiso calc R 1
C C10 0.4629(6) 0.1738(4) 0.1273(4) 0.0883(17) Uani d . 1
H H10A 0.4497 0.2409 0.1395 0.106 Uiso calc R 1
H H10B 0.5466 0.1518 0.1683 0.106 Uiso calc R 1
C C11 0.5099(6) 0.1626(5) 0.0307(4) 0.114(3) Uani d . 1
H H11A 0.5219 0.0964 0.0168 0.171 Uiso calc R 1
H H11B 0.6069 0.1945 0.0214 0.171 Uiso calc R 1
H H11C 0.4328 0.1893 -0.0111 0.171 Uiso calc R 1
C C12 0.3232(5) 0.0217(3) 0.1662(3) 0.0581(10) Uani d . 1
H H12A 0.3370 -0.0057 0.1034 0.070 Uiso calc R 1
H H12B 0.2221 0.0020 0.1886 0.070 Uiso calc R 1
C C13 0.4448(5) -0.0206(3) 0.2326(3) 0.0661(11) Uani d . 1
H H13A 0.5456 0.0009 0.2140 0.099 Uiso calc R 1
H H13B 0.4406 -0.0884 0.2288 0.099 Uiso calc R 1
H H13C 0.4249 -0.0010 0.2970 0.099 Uiso calc R 1
C C14 0.1388(3) 0.0159(2) -0.0861(2) 0.0361(6) Uani d . 1

loop_
_atom_site_aniso_label
_atom_site_aniso_U_11
_atom_site_aniso_U_22
_atom_site_aniso_U_33
_atom_site_aniso_U_12
_atom_site_aniso_U_13
_atom_site_aniso_U_23
Cu1 0.0441(2) 0.0384(2) 0.0312(2) -0.00149(16) -0.00774(16) -0.00402(15)
O1 0.0670(16) 0.0426(13) 0.0368(12) 0.0082(11) -0.0161(11) -0.0057(10)
N1 0.0423(15) 0.0514(16) 0.0293(13) -0.0062(12) -0.0044(11) -0.0049(11)
N2 0.0438(15) 0.0452(16) 0.0441(15) -0.0062(12) -0.0110(12) 0.0016(12)
N3 0.0522(17) 0.0497(17) 0.0410(15) 0.0019(13) -0.0060(13) -0.0096(13)
Cl1 0.0706(6) 0.0653(6) 0.0392(5) 0.0004(5) -0.0145(4) 0.0011(4)
Cl2 0.0714(7) 0.0571(6) 0.0867(8) 0.0217(5) 0.0217(6) 0.0136(5)
S1 0.0468(5) 0.0543(5) 0.0417(5) -0.0034(4) 0.0008(4) -0.0165(4)
C1 0.0425(17) 0.0404(17) 0.0358(16) -0.0053(14) 0.0011(13) 0.0028(13)
C2 0.0423(17) 0.0428(17) 0.0406(17) -0.0016(14) 0.0037(13) 0.0003(14)
C3 0.052(2) 0.048(2) 0.050(2) 0.0001(16) 0.0146(16) -0.0041(16)
C4 0.0471(19) 0.047(2) 0.059(2) 0.0088(15) 0.0167(17) 0.0094(17)
C5 0.0420(18) 0.056(2) 0.049(2) 0.0045(15) 0.0060(15) 0.0153(16)
C6 0.0444(17) 0.050(2) 0.0359(16) -0.0046(14) 0.0023(13) 0.0064(14)
C7 0.0479(19) 0.049(2) 0.0379(17) -0.0054(15) 0.0026(14) -0.0117(14)
C8 0.056(2) 0.094(3) 0.0361(18) 0.006(2) -0.0135(16) -0.0129(19)
C9 0.111(4) 0.066(3) 0.045(2) 0.014(2) -0.031(2) -0.0106(19)
C10 0.057(3) 0.117(5) 0.091(4) -0.022(3) -0.014(3) 0.028(3)
C11 0.057(3) 0.187(7) 0.100(5) -0.016(4) 0.020(3) -0.061(5)
C12 0.052(2) 0.045(2) 0.077(3) 0.0055(16) -0.0224(19) -0.0060(19)
C13 0.058(2) 0.061(2) 0.079(3) 0.015(2) -0.020(2) 0.000(2)
C14 0.0315(15) 0.0419(17) 0.0350(15) 0.0029(12) -0.0002(12) -0.0001(13)

loop_
_atom_type_symbol
_atom_type_description
_atom_type_scat_dispersion_real
_atom_type_scat_dispersion_imag
_atom_type_scat_source
C C 0.0033 0.0016 'International Tables Vol C Tables 4.2.6.8 and 6.1.1.4'
H H 0.0000 0.0000 'International Tables Vol C Tables 4.2.6.8 and 6.1.1.4'
N N 0.0061 0.0033 'International Tables Vol C Tables 4.2.6.8 and 6.1.1.4'
O O 0.0106 0.0060 'International Tables Vol C Tables 4.2.6.8 and 6.1.1.4'
S S 0.1246 0.1234 'International Tables Vol C Tables 4.2.6.8 and 6.1.1.4'
Cl Cl 0.1484 0.1585 'International Tables Vol C Tables 4.2.6.8 and 6.1.1.4'
Cu Cu 0.3201 1.2651 'International Tables Vol C Tables 4.2.6.8 and 6.1.1.4'

loop_
_geom_angle_atom_site_label_1
_geom_angle_atom_site_label_2
_geom_angle_atom_site_label_3
_geom_angle_site_symmetry_3
_geom_angle
_geom_angle_publ_flag
O1 Cu1 N1 . 92.89(11) no
O1 Cu1 N3 . 87.38(11) no
N1 Cu1 N3 . 176.78(12) no
O1 Cu1 N2 . 168.48(11) no
N1 Cu1 N2 . 83.82(12) no
N3 Cu1 N2 . 95.29(12) no
O1 Cu1 S1 3_555 93.98(12) no
N1 Cu1 S1 3_555 89.43(12) no
N2 Cu1 S1 3_555 97.02(12) no
N3 Cu1 S1 3_555 93.75(12) no
C1 O1 Cu1 . 127.8(2) ?
C7 N1 C8 . 118.1(3) ?
C7 N1 Cu1 . 126.5(2) ?
C8 N1 Cu1 . 115.4(2) ?
C10 N2 C12 . 119.0(4) ?
C10 N2 C9 . 107.4(4) ?
C12 N2 C9 . 106.6(3) ?
C10 N2 Cu1 . 110.7(3) ?
C12 N2 Cu1 . 110.0(2) ?
C9 N2 Cu1 . 101.6(2) ?
C14 N3 Cu1 . 159.8(3) ?
O1 C1 C2 . 125.2(3) ?
O1 C1 C6 . 119.2(3) ?
C2 C1 C6 . 115.6(3) ?
C3 C2 C1 . 120.5(3) ?
C3 C2 C7 . 117.2(3) ?
C1 C2 C7 . 122.3(3) ?
C4 C3 C2 . 120.4(3) ?
C4 C3 H3 . 119.8 ?
C2 C3 H3 . 119.8 ?
C3 C4 C5 . 121.0(3) ?
C3 C4 Cl2 . 120.3(3) ?
C5 C4 Cl2 . 118.7(3) ?
C6 C5 C4 . 119.0(3) ?
C6 C5 H5 . 120.5 ?
C4 C5 H5 . 120.5 ?
C5 C6 C1 . 123.4(3) ?
C5 C6 Cl1 . 119.2(3) ?
C1 C6 Cl1 . 117.4(3) ?
N1 C7 C2 . 125.3(3) ?
N1 C7 H7 . 117.3 ?
C2 C7 H7 . 117.3 ?
C9 C8 N1 . 109.4(3) ?
C9 C8 H8A . 109.8 ?
N1 C8 H8A . 109.8 ?
C9 C8 H8B . 109.8 ?
N1 C8 H8B . 109.8 ?
H8A C8 H8B . 108.2 ?
C8 C9 N2 . 114.4(4) ?
C8 C9 H9A . 108.7 ?
N2 C9 H9A . 108.7 ?
C8 C9 H9B . 108.7 ?
N2 C9 H9B . 108.7 ?
H9A C9 H9B . 107.6 ?
C11 C10 N2 . 117.0(5) ?
C11 C10 H10A . 108.0 ?
N2 C10 H10A . 108.0 ?
C11 C10 H10B . 108.0 ?
N2 C10 H10B . 108.0 ?
H10A C10 H10B . 107.3 ?
C10 C11 H11A . 109.5 ?
C10 C11 H11B . 109.5 ?
H11A C11 H11B . 109.5 ?
C10 C11 H11C . 109.5 ?
H11A C11 H11C . 109.5 ?
H11B C11 H11C . 109.5 ?
N2 C12 C13 . 117.3(3) ?
N2 C12 H12A . 108.0 ?
C13 C12 H12A . 108.0 ?
N2 C12 H12B . 108.0 ?
C13 C12 H12B . 108.0 ?
H12A C12 H12B . 107.2 ?
C12 C13 H13A . 109.5 ?
C12 C13 H13B . 109.5 ?
H13A C13 H13B . 109.5 ?
C12 C13 H13C . 109.5 ?
H13A C13 H13C . 109.5 ?
H13B C13 H13C . 109.5 ?
N3 C14 S1 . 177.6(3) ?

loop_
_geom_bond_atom_site_label_1
_geom_bond_atom_site_label_2
_geom_bond_site_symmetry_2
_geom_bond_distance
_geom_bond_publ_flag
Cu1 O1 . 1.903(2) no
Cu1 N1 . 1.939(3) no
Cu1 N3 . 1.947(3) no
Cu1 N2 . 2.076(3) no
Cu1 S1 3_555 2.972(3) no
O1 C1 . 1.282(4) ?
N1 C7 . 1.278(4) ?
N1 C8 . 1.461(4) ?
N2 C10 . 1.459(5) ?
N2 C12 . 1.470(5) ?
N2 C9 . 1.520(5) ?
N3 C14 . 1.141(4) ?
Cl1 C6 . 1.734(4) ?
Cl2 C4 . 1.745(4) ?
S1 C14 . 1.632(3) ?
C1 C2 . 1.420(5) ?
C1 C6 . 1.422(5) ?
C2 C3 . 1.410(5) ?
C2 C7 . 1.434(5) ?
C3 C4 . 1.362(5) ?
C3 H3 . 0.9300 ?
C4 C5 . 1.389(6) ?
C5 C6 . 1.365(5) ?
C5 H5 . 0.9300 ?
C7 H7 . 0.9300 ?
C8 C9 . 1.423(6) ?
C8 H8A . 0.9700 ?
C8 H8B . 0.9700 ?
C9 H9A . 0.9700 ?
C9 H9B . 0.9700 ?
C10 C11 . 1.424(8) ?
C10 H10A . 0.9700 ?
C10 H10B . 0.9700 ?
C11 H11A . 0.9600 ?
C11 H11B . 0.9600 ?
C11 H11C . 0.9600 ?
C12 C13 . 1.518(5) ?
C12 H12A . 0.9700 ?
C12 H12B . 0.9700 ?
C13 H13A . 0.9600 ?
C13 H13B . 0.9600 ?
C13 H13C . 0.9600 ?
